data_4073824
loop_
_publ_author_name
'Zhang, Hao'
'Katao, Shohei'
'Nomura, Kotohiro'
'Huang, Jiling'

_publ_section_title
;
 Synthesis of Half-Titanocenes Containing Phenoxy-imine Ligands and Their
 Use as Catalysts for Olefin Polymerization
;
_journal_issue 24
_journal_name_full Organometallics
_journal_page_first 5967
_journal_paper_doi 10.1021/om700660b
_journal_volume 26
_journal_year 2007
_chemical_formula_moiety 'C30 H39 Cl2 N O Ti '
_chemical_formula_sum 'C30 H39 Cl2 N O Ti'
_chemical_formula_weight 548.45
_space_group_IT_number 9
_symmetry_cell_setting monoclinic
_symmetry_Int_Tables_number 9
_symmetry_space_group_name_Hall 'C -2yc'
_symmetry_space_group_name_H-M 'C 1 c 1'
_cell_angle_alpha 90.0000
_cell_angle_beta 107.487(18)
_cell_angle_gamma 90.0000
_cell_formula_units_Z 4
_cell_length_a 23.967(10)
_cell_length_b 8.126(4)
_cell_length_c 15.972(6)
_cell_measurement_reflns_used 12854
_cell_measurement_temperature 243.1
_cell_measurement_theta_max 27.5
_cell_measurement_theta_min 3.1
_cell_volume 2967(2)
_computing_cell_refinement PROCESS-AUTO
_computing_data_collection PROCESS-AUTO
_computing_data_reduction CrystalStructure
_computing_publication_material 'CrystalStructure 3.8'
_computing_structure_refinement CRYSTALS
_computing_structure_solution SIR92
_diffrn_detector_area_resol_mean 10.00
_diffrn_measured_fraction_theta_full 0.994
_diffrn_measured_fraction_theta_max 0.994
_diffrn_measurement_device_type 'Rigaku RAXIS-RAPID'
_diffrn_measurement_method \w
_diffrn_radiation_type 'Mo K\a'
_diffrn_radiation_wavelength 0.71075
_diffrn_reflns_av_R_equivalents 0.024
_diffrn_reflns_limit_h_max 30
_diffrn_reflns_limit_h_min -30
_diffrn_reflns_limit_k_max 10
_diffrn_reflns_limit_k_min -10
_diffrn_reflns_limit_l_max 19
_diffrn_reflns_limit_l_min -20
_diffrn_reflns_number 14169
_diffrn_reflns_theta_full 27.48
_diffrn_reflns_theta_max 27.48
_exptl_absorpt_coefficient_mu 0.490
_exptl_absorpt_correction_T_max 0.838
_exptl_absorpt_correction_T_min 0.380
_exptl_absorpt_correction_type multi-scan
_exptl_absorpt_process_details
;
    Higashi, T. (1995). Program for Absorption Correction.
    Rigaku Corporation, Tokyo, Japan.
;
_exptl_crystal_colour red
_exptl_crystal_density_diffrn 1.228
_exptl_crystal_density_method 'not measured'
_exptl_crystal_description prism
_exptl_crystal_F_000 1160.00
_exptl_crystal_size_max 0.80
_exptl_crystal_size_mid 0.80
_exptl_crystal_size_min 0.36
_refine_diff_density_max 0.47
_refine_diff_density_min -0.41
_refine_ls_extinction_method none
_refine_ls_goodness_of_fit_ref 1.024
_refine_ls_hydrogen_treatment refall
_refine_ls_number_parameters 355
_refine_ls_number_reflns 5737
_refine_ls_R_factor_gt 0.0335
_refine_ls_shift/su_max 0.0000
_refine_ls_structure_factor_coef Fsqd
_refine_ls_weighting_details 'w = 1/[0.0007Fo^2^ + 1.0000\s(Fo^2^)]/(4Fo^2^)'
_refine_ls_weighting_scheme calc
_refine_ls_wR_factor_ref 0.0873
_reflns_number_gt 5723
_reflns_number_total 6380
_reflns_threshold_expression F^2^>2.0\s(F^2^)
_cod_data_source_file om700660b-file003.cif
_cod_data_source_block '_C5Me5TiSchiff062305'
_cod_original_formula_sum 'C30 H39 Cl2 N O Ti '
_cod_database_code 4073824

loop_
_symmetry_equiv_pos_site_id
_symmetry_equiv_pos_as_xyz
1 +X,+Y,+Z
2 +X,-Y,1/2+Z
3 1/2+X,1/2+Y,+Z
4 1/2+X,1/2-Y,1/2+Z

loop_
_atom_site_label
_atom_site_type_symbol
_atom_site_fract_x
_atom_site_fract_y
_atom_site_fract_z
_atom_site_U_iso_or_equiv
_atom_site_adp_type
_atom_site_occupancy
_atom_site_symmetry_multiplicity
_atom_site_calc_flag
_atom_site_refinement_flags
Ti(1) Ti 0.94464(3) 0.09675(4) 0.37455(5) 0.03630(8) Uani 1.00 1 d .
Cl(1) Cl 1.01600(4) 0.19097(9) 0.32005(6) 0.05861(17) Uani 1.00 1 d .
Cl(2) Cl 0.86447(4) 0.08992(8) 0.25521(6) 0.05696(16) Uani 1.00 1 d .
O(1) O 0.93075(6) 0.27365(18) 0.43279(10) 0.0394(3) Uani 1.00 1 d .
N(1) N 0.76991(8) 0.3101(2) 0.46925(13) 0.0463(4) Uani 1.00 1 d .
C(1) C 0.98241(18) -0.1743(3) 0.38405(19) 0.0721(9) Uani 1.00 1 d .
C(2) C 1.01378(13) -0.0898(3) 0.4584(2) 0.0710(9) Uani 1.00 1 d .
C(3) C 0.97453(17) -0.0502(3) 0.50594(16) 0.0687(8) Uani 1.00 1 d .
C(4) C 0.91968(15) -0.1101(3) 0.4573(2) 0.0706(9) Uani 1.00 1 d .
C(5) C 0.92575(16) -0.1903(3) 0.3822(2) 0.0723(9) Uani 1.00 1 d .
C(6) C 1.0096(3) -0.2429(6) 0.3166(3) 0.179(2) Uani 1.00 1 d .
C(7) C 1.07856(17) -0.0583(8) 0.4865(4) 0.169(2) Uani 1.00 1 d .
C(8) C 0.9876(3) 0.0283(5) 0.5945(2) 0.169(2) Uani 1.00 1 d .
C(9) C 0.8647(2) -0.1030(6) 0.4832(4) 0.154(2) Uani 1.00 1 d .
C(10) C 0.8787(3) -0.2865(5) 0.3189(4) 0.176(2) Uani 1.00 1 d .
C(11) C 0.92499(9) 0.3736(2) 0.49777(13) 0.0370(4) Uani 1.00 1 d .
C(12) C 0.97409(10) 0.4632(2) 0.54742(15) 0.0459(5) Uani 1.00 1 d .
C(13) C 0.96804(12) 0.5578(2) 0.61555(16) 0.0528(6) Uani 1.00 1 d .
C(14) C 0.91519(13) 0.5676(3) 0.63502(17) 0.0553(6) Uani 1.00 1 d .
C(15) C 0.86707(11) 0.4835(2) 0.58429(14) 0.0466(5) Uani 1.00 1 d .
C(16) C 0.87097(10) 0.3868(2) 0.51375(13) 0.0365(4) Uani 1.00 1 d .
C(17) C 1.03060(12) 0.4568(4) 0.5261(2) 0.0652(8) Uani 1.00 1 d .
C(18) C 0.81909(9) 0.3035(2) 0.45585(13) 0.0386(5) Uani 1.00 1 d .
C(19) C 0.72262(9) 0.2296(2) 0.40714(15) 0.0445(5) Uani 1.00 1 d .
C(20) C 0.69679(11) 0.3006(3) 0.32527(16) 0.0514(6) Uani 1.00 1 d .
C(21) C 0.65115(12) 0.2131(3) 0.26671(19) 0.0663(8) Uani 1.00 1 d .
C(22) C 0.63162(13) 0.0659(4) 0.2887(2) 0.0793(10) Uani 1.00 1 d .
C(23) C 0.65621(12) 0.0014(3) 0.3721(2) 0.0661(8) Uani 1.00 1 d .
C(24) C 0.70194(10) 0.0813(3) 0.43243(19) 0.0522(6) Uani 1.00 1 d .
C(25) C 0.71503(11) 0.4673(3) 0.29969(17) 0.0564(7) Uani 1.00 1 d .
C(26) C 0.66452(19) 0.5884(4) 0.2733(3) 0.0938(14) Uani 1.00 1 d .
C(27) C 0.74326(18) 0.4584(5) 0.2277(2) 0.0893(12) Uani 1.00 1 d .
C(28) C 0.72937(12) 0.0137(3) 0.5251(2) 0.0666(8) Uani 1.00 1 d .
C(29) C 0.70360(19) 0.0990(6) 0.5887(2) 0.1009(15) Uani 1.00 1 d .
C(30) C 0.7258(2) -0.1743(5) 0.5293(3) 0.1208(17) Uani 1.00 1 d .
H(1) H 1.0249 -0.3498 0.3338 0.241 Uiso 1.00 1 c R
H(2) H 0.9804 -0.2490 0.2612 0.241 Uiso 1.00 1 c R
H(3) H 1.0402 -0.1723 0.3123 0.241 Uiso 1.00 1 c R
H(4) H 1.0988 -0.1526 0.5155 0.188 Uiso 1.00 1 c R
H(5) H 1.0913 -0.0333 0.4370 0.188 Uiso 1.00 1 c R
H(6) H 1.0865 0.0325 0.5258 0.188 Uiso 1.00 1 c R
H(7) H 0.9857 -0.0514 0.6371 0.190 Uiso 1.00 1 c R
H(8) H 1.0262 0.0711 0.6086 0.190 Uiso 1.00 1 c R
H(9) H 0.9610 0.1151 0.5942 0.190 Uiso 1.00 1 c R
H(10) H 0.8580 -0.2056 0.5070 0.206 Uiso 1.00 1 c R
H(11) H 0.8678 -0.0187 0.5255 0.206 Uiso 1.00 1 c R
H(12) H 0.8330 -0.0793 0.4324 0.206 Uiso 1.00 1 c R
H(13) H 0.8819 -0.2760 0.2612 0.177 Uiso 1.00 1 c R
H(14) H 0.8824 -0.3990 0.3358 0.178 Uiso 1.00 1 c R
H(15) H 0.8417 -0.2463 0.3200 0.178 Uiso 1.00 1 c R
H(16) H 0.9997 0.6293 0.6488 0.058 Uiso 1.00 1 c R
H(17) H 0.9125 0.6353 0.6865 0.062 Uiso 1.00 1 c R
H(18) H 0.8285 0.4885 0.5913 0.055 Uiso 1.00 1 c R
H(19) H 1.0228 0.4681 0.4644 0.076 Uiso 1.00 1 c R
H(20) H 1.0552 0.5442 0.5551 0.077 Uiso 1.00 1 c R
H(21) H 1.0495 0.3546 0.5445 0.077 Uiso 1.00 1 c R
H(22) H 0.8227 0.2400 0.4020 0.046 Uiso 1.00 1 c R
H(23) H 0.6351 0.2481 0.2115 0.075 Uiso 1.00 1 c R
H(24) H 0.6004 0.0214 0.2492 0.089 Uiso 1.00 1 c R
H(25) H 0.6468 -0.1128 0.3952 0.079 Uiso 1.00 1 c R
H(26) H 0.7340 0.5250 0.3535 0.067 Uiso 1.00 1 c R
H(27) H 0.6786 0.6954 0.2668 0.117 Uiso 1.00 1 c R
H(28) H 0.6374 0.5549 0.2194 0.117 Uiso 1.00 1 c R
H(29) H 0.6457 0.5900 0.3179 0.117 Uiso 1.00 1 c R
H(30) H 0.7787 0.3977 0.2470 0.113 Uiso 1.00 1 c R
H(31) H 0.7171 0.4047 0.1787 0.113 Uiso 1.00 1 c R
H(32) H 0.7512 0.5662 0.2113 0.113 Uiso 1.00 1 c R
H(33) H 0.7711 0.0355 0.5359 0.080 Uiso 1.00 1 c R
H(34) H 0.6626 0.0802 0.5712 0.125 Uiso 1.00 1 c R
H(35) H 0.7208 0.0550 0.6457 0.125 Uiso 1.00 1 c R
H(36) H 0.7110 0.2139 0.5894 0.125 Uiso 1.00 1 c R
H(37) H 0.7632 -0.2169 0.5604 0.137 Uiso 1.00 1 c R
H(38) H 0.6982 -0.2047 0.5586 0.137 Uiso 1.00 1 c R
H(39) H 0.7139 -0.2178 0.4714 0.137 Uiso 1.00 1 c R

loop_
_atom_site_aniso_label
_atom_site_aniso_U_11
_atom_site_aniso_U_22
_atom_site_aniso_U_33
_atom_site_aniso_U_12
_atom_site_aniso_U_13
_atom_site_aniso_U_23
Ti(1) 0.03839(17) 0.04079(19) 0.02981(16) 0.00536(16) 0.01038(13) 0.00493(15)
Cl(1) 0.0504(3) 0.0755(4) 0.0567(3) 0.0065(2) 0.0264(2) 0.0163(2)
Cl(2) 0.0554(3) 0.0628(3) 0.0420(3) -0.0018(2) -0.0014(2) 0.0042(2)
O(1) 0.0387(7) 0.0408(7) 0.0373(6) 0.0016(5) 0.0092(5) 0.0008(5)
N(1) 0.0425(9) 0.0484(10) 0.0486(9) -0.0055(7) 0.0146(7) -0.0102(7)
C(1) 0.118(2) 0.0526(16) 0.0556(15) 0.0375(18) 0.0416(16) 0.0136(11)
C(2) 0.0573(15) 0.0645(18) 0.085(2) 0.0173(13) 0.0121(14) 0.0361(15)
C(3) 0.120(2) 0.0459(13) 0.0334(11) 0.0187(14) 0.0130(13) 0.0130(9)
C(4) 0.0772(18) 0.0520(15) 0.097(2) 0.0221(14) 0.0485(18) 0.0389(15)
C(5) 0.098(2) 0.0398(14) 0.0655(17) 0.0056(13) 0.0044(16) 0.0092(11)
C(6) 0.339(9) 0.110(3) 0.155(4) 0.124(5) 0.175(5) 0.054(3)
C(7) 0.057(2) 0.179(5) 0.234(7) 0.008(2) -0.014(3) 0.131(5)
C(8) 0.374(9) 0.067(2) 0.0343(16) 0.047(3) 0.014(2) 0.0121(14)
C(9) 0.136(3) 0.120(3) 0.258(6) 0.062(3) 0.139(4) 0.123(4)
C(10) 0.225(6) 0.058(2) 0.161(4) -0.043(3) -0.069(4) 0.026(2)
C(11) 0.0390(9) 0.0310(9) 0.0370(9) 0.0007(7) 0.0052(8) 0.0023(6)
C(12) 0.0431(10) 0.0356(11) 0.0511(12) -0.0037(8) 0.0022(9) 0.0056(8)
C(13) 0.0570(14) 0.0374(11) 0.0505(13) -0.0039(9) -0.0045(10) -0.0062(8)
C(14) 0.0699(16) 0.0439(13) 0.0423(12) 0.0031(11) 0.0020(11) -0.0096(8)
C(15) 0.0541(12) 0.0423(11) 0.0407(10) 0.0033(9) 0.0103(9) -0.0045(8)
C(16) 0.0417(10) 0.0293(9) 0.0361(10) 0.0015(7) 0.0080(8) 0.0010(6)
C(17) 0.0471(13) 0.0671(17) 0.0764(17) -0.0153(12) 0.0111(12) 0.0021(13)
C(18) 0.0389(9) 0.0359(10) 0.0392(10) -0.0005(8) 0.0091(8) -0.0027(7)
C(19) 0.0344(9) 0.0470(12) 0.0535(12) 0.0002(8) 0.0154(9) -0.0110(9)
C(20) 0.0431(11) 0.0532(13) 0.0537(13) 0.0026(10) 0.0083(9) -0.0131(9)
C(21) 0.0533(14) 0.0691(18) 0.0646(16) 0.0023(13) -0.0003(12) -0.0153(13)
C(22) 0.0508(15) 0.073(2) 0.098(2) -0.0087(13) -0.0015(15) -0.0348(17)
C(23) 0.0492(13) 0.0485(15) 0.098(2) -0.0073(11) 0.0182(14) -0.0115(13)
C(24) 0.0372(11) 0.0468(13) 0.0746(16) 0.0014(9) 0.0197(11) -0.0063(10)
C(25) 0.0582(14) 0.0570(14) 0.0507(13) 0.0014(11) 0.0116(11) -0.0054(10)
C(26) 0.090(2) 0.064(2) 0.138(3) 0.0221(18) 0.051(2) 0.006(2)
C(27) 0.098(2) 0.077(2) 0.106(2) 0.015(2) 0.051(2) 0.0049(19)
C(28) 0.0513(13) 0.0650(17) 0.0839(19) -0.0029(13) 0.0211(13) 0.0167(14)
C(29) 0.078(2) 0.149(4) 0.085(2) 0.010(2) 0.038(2) 0.011(2)
C(30) 0.123(3) 0.080(2) 0.140(3) -0.024(2) 0.009(2) 0.044(2)

loop_
_atom_type_symbol
_atom_type_description
_atom_type_scat_dispersion_real
_atom_type_scat_dispersion_imag
_atom_type_scat_source
C C 0.003 0.002
;
International Tables for Crystallography
(1992, Vol. C, Tables 4.2.6.8 and 6.1.1.4)
;
H H 0.000 0.000
;
International Tables for Crystallography
(1992, Vol. C, Table 6.1.1.4)
;
Cl Cl 0.148 0.159
;
International Tables for Crystallography
(1992, Vol. C, Tables 4.2.6.8 and 6.1.1.4)
;
N N 0.006 0.003
;
International Tables for Crystallography
(1992, Vol. C, Tables 4.2.6.8 and 6.1.1.4)
;
O O 0.011 0.006
;
International Tables for Crystallography
(1992, Vol. C, Tables 4.2.6.8 and 6.1.1.4)
;
Ti Ti 0.278 0.446
;
International Tables for Crystallography
(1992, Vol. C, Tables 4.2.6.8 and 6.1.1.4)
;

loop_
_geom_angle_atom_site_label_1
_geom_angle_atom_site_label_2
_geom_angle_atom_site_label_3
_geom_angle
_geom_angle_publ_flag
Cl(1) Ti(1) Cl(2) 103.40(4) yes
Cl(1) Ti(1) O(1) 101.92(5) yes
Cl(1) Ti(1) C(1) 91.19(10) yes
Cl(1) Ti(1) C(2) 87.27(9) yes
Cl(1) Ti(1) C(3) 117.01(10) yes
Cl(1) Ti(1) C(4) 144.41(9) yes
Cl(1) Ti(1) C(5) 121.67(10) yes
Cl(2) Ti(1) O(1) 102.30(5) yes
Cl(2) Ti(1) C(1) 104.03(7) yes
Cl(2) Ti(1) C(2) 137.71(7) yes
Cl(2) Ti(1) C(3) 134.30(9) yes
Cl(2) Ti(1) C(4) 99.35(8) yes
Cl(2) Ti(1) C(5) 83.85(7) yes
O(1) Ti(1) C(1) 146.87(9) yes
O(1) Ti(1) C(2) 115.50(10) yes
O(1) Ti(1) C(3) 89.90(9) yes
O(1) Ti(1) C(4) 99.49(11) yes
O(1) Ti(1) C(5) 133.49(11) yes
C(1) Ti(1) C(2) 34.08(10) yes
C(1) Ti(1) C(3) 57.20(10) yes
C(1) Ti(1) C(4) 56.63(13) yes
C(1) Ti(1) C(5) 33.12(13) yes
C(2) Ti(1) C(3) 35.15(13) yes
C(2) Ti(1) C(4) 57.77(12) yes
C(2) Ti(1) C(5) 56.74(10) yes
C(3) Ti(1) C(4) 34.95(11) yes
C(3) Ti(1) C(5) 57.69(9) yes
C(4) Ti(1) C(5) 34.82(12) yes
Ti(1) O(1) C(11) 162.16(13) yes
C(18) N(1) C(19) 116.9(2) yes
Ti(1) C(1) C(2) 72.05(18) yes
Ti(1) C(1) C(5) 74.13(19) yes
Ti(1) C(1) C(6) 122.1(2) yes
C(2) C(1) C(5) 110.5(3) yes
C(2) C(1) C(6) 123.5(4) yes
C(5) C(1) C(6) 126.0(3) yes
Ti(1) C(2) C(1) 73.87(18) yes
Ti(1) C(2) C(3) 71.89(16) yes
Ti(1) C(2) C(7) 123.3(3) yes
C(1) C(2) C(3) 107.3(2) yes
C(1) C(2) C(7) 126.0(4) yes
C(3) C(2) C(7) 126.5(3) yes
Ti(1) C(3) C(2) 72.96(16) yes
Ti(1) C(3) C(4) 72.23(17) yes
Ti(1) C(3) C(8) 123.6(2) yes
C(2) C(3) C(4) 106.8(2) yes
C(2) C(3) C(8) 128.4(4) yes
C(4) C(3) C(8) 124.7(4) yes
Ti(1) C(4) C(3) 72.82(18) yes
Ti(1) C(4) C(5) 75.0(2) yes
Ti(1) C(4) C(9) 121.9(2) yes
C(3) C(4) C(5) 108.3(3) yes
C(3) C(4) C(9) 126.3(3) yes
C(5) C(4) C(9) 125.3(3) yes
Ti(1) C(5) C(1) 72.74(18) yes
Ti(1) C(5) C(4) 70.20(17) yes
Ti(1) C(5) C(10) 126.5(2) yes
C(1) C(5) C(4) 107.2(2) yes
C(1) C(5) C(10) 127.9(4) yes
C(4) C(5) C(10) 124.7(4) yes
O(1) C(11) C(12) 118.7(2) yes
O(1) C(11) C(16) 119.89(16) yes
C(12) C(11) C(16) 121.4(2) yes
C(11) C(12) C(13) 117.8(2) yes
C(11) C(12) C(17) 121.0(2) yes
C(13) C(12) C(17) 121.2(2) yes
C(12) C(13) C(14) 121.8(2) yes
C(13) C(14) C(15) 119.8(2) yes
C(14) C(15) C(16) 120.4(2) yes
C(11) C(16) C(15) 118.68(19) yes
C(11) C(16) C(18) 120.27(19) yes
C(15) C(16) C(18) 121.0(2) yes
N(1) C(18) C(16) 122.0(2) yes
N(1) C(19) C(20) 120.1(2) yes
N(1) C(19) C(24) 117.99(19) yes
C(20) C(19) C(24) 121.9(2) yes
C(19) C(20) C(21) 117.0(2) yes
C(19) C(20) C(25) 122.7(2) yes
C(21) C(20) C(25) 120.3(2) yes
C(20) C(21) C(22) 122.1(2) yes
C(21) C(22) C(23) 119.8(2) yes
C(22) C(23) C(24) 120.7(2) yes
C(19) C(24) C(23) 118.4(2) yes
C(19) C(24) C(28) 119.9(2) yes
C(23) C(24) C(28) 121.7(2) yes
C(20) C(25) C(26) 112.5(2) yes
C(20) C(25) C(27) 113.3(2) yes
C(26) C(25) C(27) 108.9(3) yes
C(24) C(28) C(29) 110.1(2) yes
C(24) C(28) C(30) 112.7(2) yes
C(29) C(28) C(30) 112.9(3) yes
C(1) C(6) H(1) 109.9 no
C(1) C(6) H(2) 109.0 no
C(1) C(6) H(3) 109.5 no
H(1) C(6) H(2) 109.5 no
H(1) C(6) H(3) 109.5 no
H(2) C(6) H(3) 109.5 no
C(2) C(7) H(4) 109.8 no
C(2) C(7) H(5) 110.4 no
C(2) C(7) H(6) 108.3 no
H(4) C(7) H(5) 109.5 no
H(4) C(7) H(6) 109.5 no
H(5) C(7) H(6) 109.5 no
C(3) C(8) H(7) 110.2 no
C(3) C(8) H(8) 107.0 no
C(3) C(8) H(9) 111.2 no
H(7) C(8) H(8) 109.5 no
H(7) C(8) H(9) 109.5 no
H(8) C(8) H(9) 109.5 no
C(4) C(9) H(10) 110.2 no
C(4) C(9) H(11) 109.7 no
C(4) C(9) H(12) 108.4 no
H(10) C(9) H(11) 109.5 no
H(10) C(9) H(12) 109.5 no
H(11) C(9) H(12) 109.5 no
C(5) C(10) H(13) 110.3 no
C(5) C(10) H(14) 109.0 no
C(5) C(10) H(15) 109.1 no
H(13) C(10) H(14) 109.5 no
H(13) C(10) H(15) 109.5 no
H(14) C(10) H(15) 109.5 no
C(12) C(13) H(16) 120.9 no
C(14) C(13) H(16) 117.0 no
C(13) C(14) H(17) 119.8 no
C(15) C(14) H(17) 120.3 no
C(14) C(15) H(18) 125.0 no
C(16) C(15) H(18) 114.5 no
C(12) C(17) H(19) 108.9 no
C(12) C(17) H(20) 109.6 no
C(12) C(17) H(21) 109.9 no
H(19) C(17) H(20) 109.5 no
H(19) C(17) H(21) 109.5 no
H(20) C(17) H(21) 109.5 no
N(1) C(18) H(22) 118.7 no
C(16) C(18) H(22) 119.2 no
C(20) C(21) H(23) 120.9 no
C(22) C(21) H(23) 116.8 no
C(21) C(22) H(24) 116.6 no
C(23) C(22) H(24) 123.2 no
C(22) C(23) H(25) 126.7 no
C(24) C(23) H(25) 112.3 no
C(20) C(25) H(26) 106.9 no
C(26) C(25) H(26) 93.2 no
C(27) C(25) H(26) 120.4 no
C(25) C(26) H(27) 110.0 no
C(25) C(26) H(28) 109.7 no
C(25) C(26) H(29) 108.6 no
H(27) C(26) H(28) 109.5 no
H(27) C(26) H(29) 109.5 no
H(28) C(26) H(29) 109.5 no
C(25) C(27) H(30) 110.1 no
C(25) C(27) H(31) 108.4 no
C(25) C(27) H(32) 110.0 no
H(30) C(27) H(31) 109.5 no
H(30) C(27) H(32) 109.5 no
H(31) C(27) H(32) 109.5 no
C(24) C(28) H(33) 103.0 no
C(29) C(28) H(33) 113.8 no
C(30) C(28) H(33) 103.9 no
C(28) C(29) H(34) 109.0 no
C(28) C(29) H(35) 109.0 no
C(28) C(29) H(36) 110.3 no
H(34) C(29) H(35) 109.5 no
H(34) C(29) H(36) 109.5 no
H(35) C(29) H(36) 109.5 no
C(28) C(30) H(37) 109.2 no
C(28) C(30) H(38) 109.7 no
C(28) C(30) H(39) 109.5 no
H(37) C(30) H(38) 109.5 no
H(37) C(30) H(39) 109.5 no
H(38) C(30) H(39) 109.5 no

loop_
_geom_bond_atom_site_label_1
_geom_bond_atom_site_label_2
_geom_bond_distance
_geom_bond_publ_flag
Ti(1) Cl(1) 2.2724(13) yes
Ti(1) Cl(2) 2.2643(10) yes
Ti(1) O(1) 1.7968(16) yes
Ti(1) C(1) 2.369(3) yes
Ti(1) C(2) 2.346(2) yes
Ti(1) C(3) 2.332(2) yes
Ti(1) C(4) 2.324(3) yes
Ti(1) C(5) 2.386(3) yes
O(1) C(11) 1.357(2) yes
N(1) C(18) 1.261(3) yes
N(1) C(19) 1.421(2) yes
C(1) C(2) 1.382(4) yes
C(1) C(5) 1.355(5) yes
C(1) C(6) 1.522(8) yes
C(2) C(3) 1.413(5) yes
C(2) C(7) 1.503(5) yes
C(3) C(4) 1.398(4) yes
C(3) C(8) 1.496(4) yes
C(4) C(5) 1.411(5) yes
C(4) C(9) 1.496(7) yes
C(5) C(10) 1.489(6) yes
C(11) C(12) 1.408(2) yes
C(11) C(16) 1.397(3) yes
C(12) C(13) 1.375(3) yes
C(12) C(17) 1.494(4) yes
C(13) C(14) 1.394(4) yes
C(14) C(15) 1.376(3) yes
C(15) C(16) 1.400(3) yes
C(16) C(18) 1.472(2) yes
C(19) C(20) 1.393(3) yes
C(19) C(24) 1.408(3) yes
C(20) C(21) 1.401(3) yes
C(20) C(25) 1.517(3) yes
C(21) C(22) 1.369(4) yes
C(22) C(23) 1.387(4) yes
C(23) C(24) 1.384(3) yes
C(24) C(28) 1.530(4) yes
C(25) C(26) 1.518(4) yes
C(25) C(27) 1.500(5) yes
C(28) C(29) 1.506(6) yes
C(28) C(30) 1.533(5) yes
C(6) H(1) 0.950 no
C(6) H(2) 0.950 no
C(6) H(3) 0.950 no
C(7) H(4) 0.950 no
C(7) H(5) 0.950 no
C(7) H(6) 0.950 no
C(8) H(7) 0.950 no
C(8) H(8) 0.950 no
C(8) H(9) 0.950 no
C(9) H(10) 0.950 no
C(9) H(11) 0.950 no
C(9) H(12) 0.950 no
C(10) H(13) 0.950 no
C(10) H(14) 0.950 no
C(10) H(15) 0.950 no
C(17) H(19) 0.950 no
C(17) H(20) 0.950 no
C(17) H(21) 0.950 no
C(26) H(27) 0.950 no
C(26) H(28) 0.950 no
C(26) H(29) 0.950 no
C(27) H(30) 0.950 no
C(27) H(31) 0.950 no
C(27) H(32) 0.950 no
C(29) H(34) 0.950 no
C(29) H(35) 0.950 no
C(29) H(36) 0.950 no
C(30) H(37) 0.950 no
C(30) H(38) 0.950 no
C(30) H(39) 0.950 no

loop_
_geom_contact_atom_site_label_1
_geom_contact_atom_site_label_2
_geom_contact_distance
_geom_contact_site_symmetry_2
C(6) C(22) 3.457(9) 3_545
C(9) C(14) 3.570(6) 1_545
C(14) C(9) 3.570(6) 1_565
C(22) C(6) 3.457(9) 3_455
Ti(1) H(22) 3.295 .
Cl(1) H(7) 3.013 2_554
Cl(1) H(16) 3.021 2_564
Cl(1) H(17) 3.084 2_564
Cl(1) H(25) 3.399 3_555
Cl(1) H(29) 3.225 3_545
Cl(2) H(17) 2.877 2_564
Cl(2) H(22) 3.065 .
Cl(2) H(35) 3.561 2_554
Cl(2) H(37) 3.479 2_554
O(1) H(14) 3.121 1_565
O(1) H(22) 2.502 .
N(1) H(18) 2.496 .
N(1) H(22) 1.974 .
N(1) H(26) 2.500 .
N(1) H(33) 2.469 .
C(1) H(19) 3.206 1_545
C(1) H(20) 3.588 1_545
C(2) H(19) 3.598 1_545
C(2) H(20) 3.361 1_545
C(3) H(16) 3.395 1_545
C(6) H(9) 3.546 2_554
C(6) H(19) 3.277 1_545
C(6) H(24) 3.314 3_545
C(7) H(20) 3.509 1_545
C(7) H(28) 3.560 4_555
C(7) H(34) 3.589 3_545
C(8) H(2) 3.259 2_555
C(8) H(3) 3.525 2_555
C(8) H(16) 3.346 1_545
C(9) H(22) 3.111 .
C(9) H(33) 2.855 .
C(10) H(30) 3.464 1_545
C(10) H(32) 3.251 1_545
C(11) H(14) 3.092 1_565
C(11) H(16) 3.278 .
C(11) H(18) 3.244 .
C(11) H(22) 2.698 .
C(12) H(16) 2.055 .
C(12) H(17) 3.322 .
C(13) H(2) 3.374 2_555
C(13) H(7) 3.209 1_565
C(13) H(10) 3.302 1_565
C(13) H(16) 0.976 .
C(13) H(17) 2.087 .
C(13) H(18) 3.297 .
C(13) H(24) 3.311 4_555
C(14) H(2) 3.364 2_555
C(14) H(7) 3.523 1_565
C(14) H(10) 2.787 1_565
C(14) H(13) 3.359 2_555
C(14) H(16) 2.033 .
C(14) H(17) 1.007 .
C(14) H(18) 2.084 .
C(15) H(10) 2.791 1_565
C(15) H(13) 3.217 2_555
C(15) H(16) 3.256 .
C(15) H(17) 2.075 .
C(15) H(18) 0.964 .
C(15) H(22) 3.415 .
C(15) H(37) 3.421 1_565
C(16) H(10) 3.325 1_565
C(16) H(14) 3.414 1_565
C(16) H(17) 3.321 .
C(16) H(18) 2.002 .
C(16) H(22) 2.170 .
C(17) H(1) 3.416 1_565
C(17) H(4) 3.597 1_565
C(17) H(16) 2.689 .
C(17) H(24) 3.456 4_555
C(17) H(34) 3.188 3_555
C(18) H(18) 2.587 .
C(18) H(22) 1.029 .
C(18) H(26) 2.840 .
C(18) H(33) 2.930 .
C(19) H(22) 2.426 .
C(19) H(23) 3.201 .
C(19) H(25) 3.297 .
C(19) H(26) 2.590 .
C(19) H(33) 2.575 .
C(20) H(22) 2.937 .
C(20) H(23) 2.014 .
C(20) H(24) 3.205 .
C(20) H(26) 2.020 .
C(21) H(1) 3.538 3_455
C(21) H(3) 3.104 3_455
C(21) H(23) 0.896 .
C(21) H(24) 1.944 .
C(21) H(25) 3.371 .
C(21) H(26) 3.261 .
C(22) H(1) 2.940 3_455
C(22) H(3) 3.157 3_455
C(22) H(23) 1.945 .
C(22) H(24) 0.897 .
C(22) H(25) 2.182 .
C(22) H(27) 3.270 1_545
C(23) H(1) 3.254 3_455
C(23) H(23) 3.175 .
C(23) H(24) 2.023 .
C(23) H(25) 1.048 .
C(23) H(27) 3.138 1_545
C(23) H(29) 3.444 1_545
C(23) H(33) 3.189 .
C(24) H(22) 3.335 .
C(24) H(24) 3.232 .
C(24) H(25) 2.028 .
C(24) H(33) 1.992 .
C(25) H(22) 3.195 .
C(25) H(23) 2.684 .
C(25) H(26) 0.965 .
C(26) H(23) 2.950 .
C(26) H(25) 3.219 1_565
C(26) H(26) 1.843 .
C(26) H(39) 3.412 1_565
C(27) H(14) 3.462 1_565
C(27) H(15) 3.377 1_565
C(27) H(18) 3.433 2_564
C(27) H(22) 3.367 .
C(27) H(23) 3.050 .
C(27) H(26) 2.156 .
C(27) H(36) 3.398 2_564
C(27) H(37) 3.463 2_554
C(27) H(38) 3.311 2_554
C(28) H(25) 2.610 .
C(28) H(33) 0.978 .
C(29) H(4) 3.160 3_455
C(29) H(20) 3.462 3_445
C(29) H(25) 3.440 .
C(29) H(27) 3.503 2_565
C(29) H(32) 3.347 2_565
C(29) H(33) 2.100 .
C(30) H(25) 2.445 .
C(30) H(31) 3.090 2_555
C(30) H(33) 2.006 .
H(1) C(17) 3.416 1_545
H(1) C(21) 3.538 3_545
H(1) C(22) 2.940 3_545
H(1) C(23) 3.254 3_545
H(1) H(19) 2.571 1_545
H(1) H(20) 3.496 1_545
H(1) H(24) 2.771 3_545
H(1) H(25) 3.515 3_545
H(2) C(8) 3.259 2_554
H(2) C(13) 3.374 2_554
H(2) C(14) 3.364 2_554
H(2) H(7) 3.172 2_554
H(2) H(8) 3.295 2_554
H(2) H(9) 2.789 2_554
H(2) H(17) 3.571 2_554
H(2) H(24) 3.484 3_545
H(3) C(8) 3.525 2_554
H(3) C(21) 3.104 3_545
H(3) C(22) 3.157 3_545
H(3) H(7) 3.263 2_554
H(3) H(8) 3.275 2_554
H(3) H(9) 3.462 2_554
H(3) H(23) 3.224 3_545
H(3) H(24) 3.190 3_545
H(3) H(29) 3.288 3_545
H(4) C(17) 3.597 1_545
H(4) C(29) 3.160 3_545
H(4) H(19) 3.548 1_545
H(4) H(20) 2.821 1_545
H(4) H(28) 3.207 4_555
H(4) H(34) 2.651 3_545
H(4) H(36) 2.809 3_545
H(5) H(29) 2.797 3_545
H(6) H(23) 3.355 4_555
H(6) H(28) 3.047 4_555
H(6) H(31) 3.380 4_555
H(6) H(38) 3.341 3_555
H(7) Cl(1) 3.013 2_555
H(7) C(13) 3.209 1_545
H(7) C(14) 3.523 1_545
H(7) H(2) 3.172 2_555
H(7) H(3) 3.263 2_555
H(7) H(16) 2.615 1_545
H(7) H(17) 3.318 1_545
H(7) H(28) 3.475 4_555
H(8) H(2) 3.295 2_555
H(8) H(3) 3.275 2_555
H(8) H(23) 3.016 4_555
H(8) H(28) 2.905 4_555
H(9) C(6) 3.546 2_555
H(9) H(2) 2.789 2_555
H(9) H(3) 3.462 2_555
H(10) C(13) 3.302 1_545
H(10) C(14) 2.787 1_545
H(10) C(15) 2.791 1_545
H(10) C(16) 3.325 1_545
H(10) H(17) 3.057 1_545
H(10) H(18) 3.010 1_545
H(10) H(33) 2.996 .
H(11) H(22) 2.864 .
H(11) H(33) 2.415 .
H(12) H(22) 2.637 .
H(12) H(33) 2.699 .
H(13) C(14) 3.359 2_554
H(13) C(15) 3.217 2_554
H(13) H(17) 3.319 2_554
H(13) H(18) 3.146 2_554
H(13) H(30) 3.586 1_545
H(13) H(32) 3.254 1_545
H(14) O(1) 3.121 1_545
H(14) C(11) 3.092 1_545
H(14) C(16) 3.414 1_545
H(14) C(27) 3.462 1_545
H(14) H(17) 3.306 2_554
H(14) H(19) 3.543 1_545
H(14) H(22) 3.561 1_545
H(14) H(30) 2.967 1_545
H(14) H(32) 3.188 1_545
H(15) C(27) 3.377 1_545
H(15) H(26) 3.353 1_545
H(15) H(30) 3.309 1_545
H(15) H(32) 2.789 1_545
H(16) Cl(1) 3.021 2_565
H(16) C(3) 3.395 1_565
H(16) C(8) 3.346 1_565
H(16) C(11) 3.278 .
H(16) C(12) 2.055 .
H(16) C(13) 0.976 .
H(16) C(14) 2.033 .
H(16) C(15) 3.256 .
H(16) C(17) 2.689 .
H(16) H(7) 2.615 1_565
H(16) H(17) 2.341 .
H(16) H(19) 3.417 .
H(16) H(20) 2.385 .
H(16) H(21) 3.221 .
H(16) H(24) 2.752 4_555
H(17) Cl(1) 3.084 2_565
H(17) Cl(2) 2.877 2_565
H(17) C(12) 3.322 .
H(17) C(13) 2.087 .
H(17) C(14) 1.007 .
H(17) C(15) 2.075 .
H(17) C(16) 3.321 .
H(17) H(2) 3.571 2_555
H(17) H(7) 3.318 1_565
H(17) H(10) 3.057 1_565
H(17) H(13) 3.319 2_555
H(17) H(14) 3.306 2_555
H(17) H(16) 2.341 .
H(17) H(18) 2.440 .
H(18) N(1) 2.496 .
H(18) C(11) 3.244 .
H(18) C(13) 3.297 .
H(18) C(14) 2.084 .
H(18) C(15) 0.964 .
H(18) C(16) 2.002 .
H(18) C(18) 2.587 .
H(18) C(27) 3.433 2_565
H(18) H(10) 3.010 1_565
H(18) H(13) 3.146 2_555
H(18) H(17) 2.440 .
H(18) H(30) 3.201 2_565
H(18) H(31) 3.476 2_565
H(18) H(32) 3.072 2_565
H(18) H(36) 3.587 .
H(18) H(37) 2.822 1_565
H(19) C(1) 3.206 1_565
H(19) C(2) 3.598 1_565
H(19) C(6) 3.277 1_565
H(19) H(1) 2.571 1_565
H(19) H(4) 3.548 1_565
H(19) H(14) 3.543 1_565
H(19) H(16) 3.417 .
H(19) H(25) 3.531 3_555
H(19) H(34) 3.396 3_555
H(20) C(1) 3.588 1_565
H(20) C(2) 3.361 1_565
H(20) C(7) 3.509 1_565
H(20) C(29) 3.462 3_555
H(20) H(1) 3.496 1_565
H(20) H(4) 2.821 1_565
H(20) H(16) 2.385 .
H(20) H(23) 3.560 4_555
H(20) H(24) 3.008 4_555
H(20) H(34) 2.525 3_555
H(21) H(16) 3.221 .
H(21) H(23) 2.954 4_555
H(21) H(24) 3.284 4_555
H(21) H(34) 3.192 3_555
H(21) H(38) 3.536 3_555
H(22) Ti(1) 3.295 .
H(22) Cl(2) 3.065 .
H(22) O(1) 2.502 .
H(22) N(1) 1.974 .
H(22) C(9) 3.111 .
H(22) C(11) 2.698 .
H(22) C(15) 3.415 .
H(22) C(16) 2.170 .
H(22) C(18) 1.029 .
H(22) C(19) 2.426 .
H(22) C(20) 2.937 .
H(22) C(24) 3.335 .
H(22) C(25) 3.195 .
H(22) C(27) 3.367 .
H(22) H(11) 2.864 .
H(22) H(12) 2.637 .
H(22) H(14) 3.561 1_565
H(22) H(26) 3.081 .
H(22) H(30) 2.705 .
H(22) H(33) 3.234 .
H(23) C(19) 3.201 .
H(23) C(20) 2.014 .
H(23) C(21) 0.896 .
H(23) C(22) 1.945 .
H(23) C(23) 3.175 .
H(23) C(25) 2.684 .
H(23) C(26) 2.950 .
H(23) C(27) 3.050 .
H(23) H(3) 3.224 3_455
H(23) H(6) 3.355 4_454
H(23) H(8) 3.016 4_454
H(23) H(20) 3.560 4_454
H(23) H(21) 2.954 4_454
H(23) H(24) 2.179 .
H(23) H(26) 3.549 .
H(23) H(28) 2.496 .
H(23) H(29) 3.227 .
H(23) H(30) 3.531 .
H(23) H(31) 2.523 .
H(23) H(35) 3.561 2_554
H(23) H(38) 3.254 2_554
H(24) C(6) 3.314 3_455
H(24) C(13) 3.311 4_454
H(24) C(17) 3.456 4_454
H(24) C(20) 3.205 .
H(24) C(21) 1.944 .
H(24) C(22) 0.897 .
H(24) C(23) 2.023 .
H(24) C(24) 3.232 .
H(24) H(1) 2.771 3_455
H(24) H(2) 3.484 3_455
H(24) H(3) 3.190 3_455
H(24) H(16) 2.752 4_454
H(24) H(20) 3.008 4_454
H(24) H(21) 3.284 4_454
H(24) H(23) 2.179 .
H(24) H(25) 2.512 .
H(24) H(27) 3.208 1_545
H(25) Cl(1) 3.399 3_445
H(25) C(19) 3.297 .
H(25) C(21) 3.371 .
H(25) C(22) 2.182 .
H(25) C(23) 1.048 .
H(25) C(24) 2.028 .
H(25) C(26) 3.219 1_545
H(25) C(28) 2.610 .
H(25) C(29) 3.440 .
H(25) C(30) 2.445 .
H(25) H(1) 3.515 3_455
H(25) H(19) 3.531 3_445
H(25) H(24) 2.512 .
H(25) H(27) 2.855 1_545
H(25) H(29) 2.709 1_545
H(25) H(33) 3.368 .
H(25) H(34) 3.141 .
H(25) H(37) 3.321 .
H(25) H(38) 2.637 .
H(25) H(39) 1.901 .
H(26) N(1) 2.500 .
H(26) C(18) 2.840 .
H(26) C(19) 2.590 .
H(26) C(20) 2.020 .
H(26) C(21) 3.261 .
H(26) C(25) 0.965 .
H(26) C(26) 1.843 .
H(26) C(27) 2.156 .
H(26) H(15) 3.353 1_565
H(26) H(22) 3.081 .
H(26) H(23) 3.549 .
H(26) H(27) 2.119 .
H(26) H(28) 2.651 .
H(26) H(29) 2.087 .
H(26) H(30) 2.492 .
H(26) H(31) 2.870 .
H(26) H(32) 2.451 .
H(26) H(39) 2.948 1_565
H(27) C(22) 3.270 1_565
H(27) C(23) 3.138 1_565
H(27) C(29) 3.503 2_564
H(27) H(24) 3.208 1_565
H(27) H(25) 2.855 1_565
H(27) H(26) 2.119 .
H(27) H(34) 3.538 2_564
H(27) H(35) 3.170 2_564
H(27) H(36) 3.240 2_564
H(27) H(39) 3.198 1_565
H(28) C(7) 3.560 4_454
H(28) H(4) 3.207 4_454
H(28) H(6) 3.047 4_454
H(28) H(7) 3.475 4_454
H(28) H(8) 2.905 4_454
H(28) H(23) 2.496 .
H(28) H(26) 2.651 .
H(29) Cl(1) 3.225 3_455
H(29) C(23) 3.444 1_565
H(29) H(3) 3.288 3_455
H(29) H(5) 2.797 3_455
H(29) H(23) 3.227 .
H(29) H(25) 2.709 1_565
H(29) H(26) 2.087 .
H(29) H(39) 2.952 1_565
H(30) C(10) 3.464 1_565
H(30) H(13) 3.586 1_565
H(30) H(14) 2.967 1_565
H(30) H(15) 3.309 1_565
H(30) H(18) 3.201 2_564
H(30) H(22) 2.705 .
H(30) H(23) 3.531 .
H(30) H(26) 2.492 .
H(30) H(37) 3.242 2_554
H(30) H(38) 3.427 2_554
H(31) C(30) 3.090 2_554
H(31) H(6) 3.380 4_454
H(31) H(18) 3.476 2_564
H(31) H(23) 2.523 .
H(31) H(26) 2.870 .
H(31) H(36) 3.397 2_564
H(31) H(37) 2.894 2_554
H(31) H(38) 2.451 2_554
H(32) C(10) 3.251 1_565
H(32) C(29) 3.347 2_564
H(32) H(13) 3.254 1_565
H(32) H(14) 3.188 1_565
H(32) H(15) 2.789 1_565
H(32) H(18) 3.072 2_564
H(32) H(26) 2.451 .
H(32) H(35) 3.263 2_564
H(32) H(36) 2.606 2_564
H(33) N(1) 2.469 .
H(33) C(9) 2.855 .
H(33) C(18) 2.930 .
H(33) C(19) 2.575 .
H(33) C(23) 3.189 .
H(33) C(24) 1.992 .
H(33) C(28) 0.978 .
H(33) C(29) 2.100 .
H(33) C(30) 2.006 .
H(33) H(10) 2.996 .
H(33) H(11) 2.415 .
H(33) H(12) 2.699 .
H(33) H(22) 3.234 .
H(33) H(25) 3.368 .
H(33) H(34) 2.844 .
H(33) H(35) 2.414 .
H(33) H(36) 2.376 .
H(33) H(37) 2.107 .
H(33) H(38) 2.715 .
H(33) H(39) 2.515 .
H(34) C(7) 3.589 3_455
H(34) C(17) 3.188 3_445
H(34) H(4) 2.651 3_455
H(34) H(19) 3.396 3_445
H(34) H(20) 2.525 3_445
H(34) H(21) 3.192 3_445
H(34) H(25) 3.141 .
H(34) H(27) 3.538 2_565
H(34) H(33) 2.844 .
H(35) Cl(2) 3.561 2_555
H(35) H(23) 3.561 2_555
H(35) H(27) 3.170 2_565
H(35) H(32) 3.263 2_565
H(35) H(33) 2.414 .
H(36) C(27) 3.398 2_565
H(36) H(4) 2.809 3_455
H(36) H(18) 3.587 .
H(36) H(27) 3.240 2_565
H(36) H(31) 3.397 2_565
H(36) H(32) 2.606 2_565
H(36) H(33) 2.376 .
H(37) Cl(2) 3.479 2_555
H(37) C(15) 3.421 1_545
H(37) C(27) 3.463 2_555
H(37) H(18) 2.822 1_545
H(37) H(25) 3.321 .
H(37) H(30) 3.242 2_555
H(37) H(31) 2.894 2_555
H(37) H(33) 2.107 .
H(38) C(27) 3.311 2_555
H(38) H(6) 3.341 3_445
H(38) H(21) 3.536 3_445
H(38) H(23) 3.254 2_555
H(38) H(25) 2.637 .
H(38) H(30) 3.427 2_555
H(38) H(31) 2.451 2_555
H(38) H(33) 2.715 .
H(39) C(26) 3.412 1_545
H(39) H(25) 1.901 .
H(39) H(26) 2.948 1_545
H(39) H(27) 3.198 1_545
H(39) H(29) 2.952 1_545
H(39) H(33) 2.515 .

loop_
_geom_torsion_atom_site_label_1
_geom_torsion_atom_site_label_2
_geom_torsion_atom_site_label_3
_geom_torsion_atom_site_label_4
_geom_torsion
Cl(1) Ti(1) O(1) C(11) -121.3(4)
Cl(1) Ti(1) C(1) C(2) 83.4(2)
Cl(1) Ti(1) C(1) C(5) -158.33(17)
Cl(1) Ti(1) C(1) C(6) -35.4(3)
Cl(1) Ti(1) C(2) C(1) -96.2(2)
Cl(1) Ti(1) C(2) C(3) 149.01(16)
Cl(1) Ti(1) C(2) C(7) 26.7(4)
Cl(1) Ti(1) C(3) C(2) -35.26(18)
Cl(1) Ti(1) C(3) C(4) -149.77(18)
Cl(1) Ti(1) C(3) C(8) 89.9(4)
Cl(1) Ti(1) C(4) C(3) 50.4(2)
Cl(1) Ti(1) C(4) C(5) -64.6(2)
Cl(1) Ti(1) C(4) C(9) 172.9(2)
Cl(1) Ti(1) C(5) C(1) 25.7(2)
Cl(1) Ti(1) C(5) C(4) 141.85(17)
Cl(1) Ti(1) C(5) C(10) -99.1(4)
Cl(2) Ti(1) O(1) C(11) 131.9(4)
Cl(2) Ti(1) C(1) C(2) -172.5(2)
Cl(2) Ti(1) C(1) C(5) -54.20(18)
Cl(2) Ti(1) C(1) C(6) 68.7(3)
Cl(2) Ti(1) C(2) C(1) 10.8(3)
Cl(2) Ti(1) C(2) C(3) -103.98(19)
Cl(2) Ti(1) C(2) C(7) 133.7(3)
Cl(2) Ti(1) C(3) C(2) 114.17(18)
Cl(2) Ti(1) C(3) C(4) -0.3(2)
Cl(2) Ti(1) C(3) C(8) -120.6(4)
Cl(2) Ti(1) C(4) C(3) 179.75(19)
Cl(2) Ti(1) C(4) C(5) 64.73(19)
Cl(2) Ti(1) C(4) C(9) -57.7(3)
Cl(2) Ti(1) C(5) C(1) 127.68(18)
Cl(2) Ti(1) C(5) C(4) -116.17(19)
Cl(2) Ti(1) C(5) C(10) 2.9(4)
O(1) Ti(1) C(1) C(2) -30.8(3)
O(1) Ti(1) C(1) C(5) 87.5(2)
O(1) Ti(1) C(1) C(6) -149.6(3)
C(1) Ti(1) O(1) C(11) -10.1(5)
O(1) Ti(1) C(2) C(1) 161.9(2)
O(1) Ti(1) C(2) C(3) 47.10(19)
O(1) Ti(1) C(2) C(7) -75.2(4)
C(2) Ti(1) O(1) C(11) -28.6(4)
O(1) Ti(1) C(3) C(2) -138.61(17)
O(1) Ti(1) C(3) C(4) 106.9(2)
O(1) Ti(1) C(3) C(8) -13.4(4)
C(3) Ti(1) O(1) C(11) -3.7(4)
O(1) Ti(1) C(4) C(3) -76.0(2)
O(1) Ti(1) C(4) C(5) 169.00(18)
O(1) Ti(1) C(4) C(9) 46.5(3)
C(4) Ti(1) O(1) C(11) 30.1(4)
O(1) Ti(1) C(5) C(1) -131.18(18)
O(1) Ti(1) C(5) C(4) -15.0(2)
O(1) Ti(1) C(5) C(10) 104.1(4)
C(5) Ti(1) O(1) C(11) 38.7(4)
C(1) Ti(1) C(2) C(3) -114.8(2)
C(1) Ti(1) C(2) C(7) 122.9(5)
C(2) Ti(1) C(1) C(5) 118.3(3)
C(2) Ti(1) C(1) C(6) -118.8(4)
C(1) Ti(1) C(3) C(2) 37.24(18)
C(1) Ti(1) C(3) C(4) -77.3(2)
C(1) Ti(1) C(3) C(8) 162.4(5)
C(3) Ti(1) C(1) C(2) -38.4(2)
C(3) Ti(1) C(1) C(5) 79.9(2)
C(3) Ti(1) C(1) C(6) -157.2(4)
C(1) Ti(1) C(4) C(3) 79.0(2)
C(1) Ti(1) C(4) C(5) -35.97(18)
C(1) Ti(1) C(4) C(9) -158.4(3)
C(4) Ti(1) C(1) C(2) -80.4(2)
C(4) Ti(1) C(1) C(5) 37.86(18)
C(4) Ti(1) C(1) C(6) 160.8(4)
C(1) Ti(1) C(5) C(4) 116.1(2)
C(1) Ti(1) C(5) C(10) -124.8(5)
C(5) Ti(1) C(1) C(2) -118.3(3)
C(5) Ti(1) C(1) C(6) 122.9(4)
C(2) Ti(1) C(3) C(4) -114.5(2)
C(2) Ti(1) C(3) C(8) 125.2(5)
C(3) Ti(1) C(2) C(1) 114.8(2)
C(3) Ti(1) C(2) C(7) -122.3(4)
C(2) Ti(1) C(4) C(3) 38.26(19)
C(2) Ti(1) C(4) C(5) -76.8(2)
C(2) Ti(1) C(4) C(9) 160.8(3)
C(4) Ti(1) C(2) C(1) 76.8(2)
C(4) Ti(1) C(2) C(3) -38.04(17)
C(4) Ti(1) C(2) C(7) -160.4(4)
C(2) Ti(1) C(5) C(1) -36.16(18)
C(2) Ti(1) C(5) C(4) 80.0(2)
C(2) Ti(1) C(5) C(10) -160.9(5)
C(5) Ti(1) C(2) C(1) 35.1(2)
C(5) Ti(1) C(2) C(3) -79.7(2)
C(5) Ti(1) C(2) C(7) 158.0(4)
C(3) Ti(1) C(4) C(5) -115.0(2)
C(3) Ti(1) C(4) C(9) 122.5(4)
C(4) Ti(1) C(3) C(2) 114.5(2)
C(4) Ti(1) C(3) C(8) -120.3(5)
C(3) Ti(1) C(5) C(1) -78.2(2)
C(3) Ti(1) C(5) C(4) 37.90(19)
C(3) Ti(1) C(5) C(10) 157.0(5)
C(5) Ti(1) C(3) C(2) 76.76(19)
C(5) Ti(1) C(3) C(4) -37.8(2)
C(5) Ti(1) C(3) C(8) -158.0(5)
C(4) Ti(1) C(5) C(1) -116.1(2)
C(4) Ti(1) C(5) C(10) 119.1(5)
C(5) Ti(1) C(4) C(3) 115.0(2)
C(5) Ti(1) C(4) C(9) -122.5(4)
Ti(1) O(1) C(11) C(12) 88.8(4)
Ti(1) O(1) C(11) C(16) -91.6(4)
C(18) N(1) C(19) C(20) -75.4(2)
C(18) N(1) C(19) C(24) 106.8(2)
C(19) N(1) C(18) C(16) 177.85(18)
Ti(1) C(1) C(2) C(3) 64.6(2)
Ti(1) C(1) C(2) C(7) -119.8(4)
Ti(1) C(1) C(5) C(4) -62.1(2)
Ti(1) C(1) C(5) C(10) 123.2(3)
C(2) C(1) C(5) Ti(1) 63.4(2)
C(2) C(1) C(5) C(4) 1.2(3)
C(2) C(1) C(5) C(10) -173.4(3)
C(5) C(1) C(2) Ti(1) -64.7(2)
C(5) C(1) C(2) C(3) -0.1(2)
C(5) C(1) C(2) C(7) 175.5(4)
C(6) C(1) C(2) Ti(1) 117.1(3)
C(6) C(1) C(2) C(3) -178.3(3)
C(6) C(1) C(2) C(7) -2.7(6)
C(6) C(1) C(5) Ti(1) -118.5(3)
C(6) C(1) C(5) C(4) 179.4(3)
C(6) C(1) C(5) C(10) 4.7(5)
Ti(1) C(2) C(3) C(4) 64.80(19)
Ti(1) C(2) C(3) C(8) -119.7(3)
C(1) C(2) C(3) Ti(1) -65.9(2)
C(1) C(2) C(3) C(4) -1.1(3)
C(1) C(2) C(3) C(8) 174.4(3)
C(7) C(2) C(3) Ti(1) 118.5(4)
C(7) C(2) C(3) C(4) -176.7(4)
C(7) C(2) C(3) C(8) -1.2(5)
Ti(1) C(3) C(4) C(5) 67.2(2)
Ti(1) C(3) C(4) C(9) -117.3(3)
C(2) C(3) C(4) Ti(1) -65.3(2)
C(2) C(3) C(4) C(5) 1.9(3)
C(2) C(3) C(4) C(9) 177.4(3)
C(8) C(3) C(4) Ti(1) 119.0(3)
C(8) C(3) C(4) C(5) -173.8(2)
C(8) C(3) C(4) C(9) 1.7(5)
Ti(1) C(4) C(5) C(1) 63.8(2)
Ti(1) C(4) C(5) C(10) -121.3(3)
C(3) C(4) C(5) Ti(1) -65.8(2)
C(3) C(4) C(5) C(1) -1.9(3)
C(3) C(4) C(5) C(10) 172.9(3)
C(9) C(4) C(5) Ti(1) 118.7(3)
C(9) C(4) C(5) C(1) -177.5(3)
C(9) C(4) C(5) C(10) -2.7(5)
O(1) C(11) C(12) C(13) -177.03(19)
O(1) C(11) C(12) C(17) 3.6(3)
O(1) C(11) C(16) C(15) 176.44(18)
O(1) C(11) C(16) C(18) -5.1(2)
C(12) C(11) C(16) C(15) -4.0(2)
C(12) C(11) C(16) C(18) 174.47(18)
C(16) C(11) C(12) C(13) 3.4(3)
C(16) C(11) C(12) C(17) -176.0(2)
C(11) C(12) C(13) C(14) -0.8(3)
C(17) C(12) C(13) C(14) 178.6(2)
C(12) C(13) C(14) C(15) -1.2(3)
C(13) C(14) C(15) C(16) 0.6(3)
C(14) C(15) C(16) C(11) 1.9(3)
C(14) C(15) C(16) C(18) -176.5(2)
C(11) C(16) C(18) N(1) 178.60(19)
C(15) C(16) C(18) N(1) -2.9(3)
N(1) C(19) C(20) C(21) 178.8(2)
N(1) C(19) C(20) C(25) -3.0(4)
N(1) C(19) C(24) C(23) -179.5(2)
N(1) C(19) C(24) C(28) 1.4(3)
C(20) C(19) C(24) C(23) 2.8(4)
C(20) C(19) C(24) C(28) -176.2(2)
C(24) C(19) C(20) C(21) -3.5(4)
C(24) C(19) C(20) C(25) 174.6(2)
C(19) C(20) C(21) C(22) 1.2(4)
C(19) C(20) C(25) C(26) -122.2(3)
C(19) C(20) C(25) C(27) 113.6(3)
C(21) C(20) C(25) C(26) 55.9(4)
C(21) C(20) C(25) C(27) -68.2(3)
C(25) C(20) C(21) C(22) -177.0(3)
C(20) C(21) C(22) C(23) 1.8(5)
C(21) C(22) C(23) C(24) -2.6(5)
C(22) C(23) C(24) C(19) 0.3(4)
C(22) C(23) C(24) C(28) 179.3(3)
C(19) C(24) C(28) C(29) 81.5(3)
C(19) C(24) C(28) C(30) -151.5(3)
C(23) C(24) C(28) C(29) -97.5(3)
C(23) C(24) C(28) C(30) 29.5(4)
